data_1559531
loop_
_publ_author_name
'Sydnes, Leiv K.'
'Pettersen, Anita'
'Drablos, Finn'
'Romming, Christian'

_publ_section_title
;
 Long-Range NMR Coupling between a Cyclopropyl Proton and a Proton next to
 the Ring in a Number of 2,2-Disubstituted 1,1-Dihalocyclopropanes
;
_journal_name_full 'Acta Chemica Scandinavica'
_journal_page_first 902
_journal_page_last 913
_journal_paper_doi 10.3891/acta.chem.scand.45-0902
_journal_volume 45
_journal_year 1991
_chemical_formula_sum 'C11 H10 Cl2 O2'
_chemical_formula_weight 245.11
_chemical_name_common
;
2-(2,2-dichloro-1-phenylcyclopropyl)ethanoic acid
;
_space_group_IT_number 61
_space_group_name_Hall '-P 2ac 2ab'
_space_group_name_H-M_alt 'P b c a'
_symmetry_cell_setting orthorhombic
_symmetry_Int_Tables_number 61
_symmetry_space_group_name_Hall '-P 2ac 2ab'
_symmetry_space_group_name_H-M 'P b c a'
_cell_angle_alpha 90.
_cell_angle_beta 90.
_cell_angle_gamma 90.
_cell_formula_units_Z 8
_cell_length_a 8.129(1)
_cell_length_b 14.956(3)
_cell_length_c 18.431(4)
_cell_volume 2240.8(7)
_diffrn_ambient_temperature 138
_diffrn_radiation_probe x-ray
_diffrn_radiation_type MoK\a
_diffrn_radiation_wavelength 0.71069
_exptl_absorpt_coefficient_mu 0.56
_exptl_crystal_density_diffrn 1.453
_exptl_crystal_F_000 1008
_refine_ls_goodness_of_fit_ref 1.52
_refine_ls_number_parameters 176
_refine_ls_number_reflns 2780
_refine_ls_R_factor_gt 0.052
_refine_ls_wR_factor_gt 0.047
_cod_data_source_file Acta-Chem-Scand-1991-45-902-2.cif
_cod_data_source_block 2
_cod_original_cell_volume 2240.8(6)
_cod_database_code 1559531

loop_
_space_group_symop_id
_space_group_symop_operation_xyz
1 x,y,z
2 1/2-x,-y,1/2+z
3 1/2+x,1/2-y,-z
4 -x,1/2+y,1/2-z
5 -x,-y,-z
6 1/2+x,y,1/2-z
7 1/2-x,1/2+y,z
8 x,1/2-y,1/2+z

loop_
_atom_site_label
_atom_site_type_symbol
_atom_site_thermal_displace_type
_atom_site_fract_x
_atom_site_fract_y
_atom_site_fract_z
_atom_site_occupancy
_atom_site_U_iso_or_equiv
_atom_site_calc_flag
_atom_site_refinement_flags
_atom_site_disorder_assembly
_atom_site_disorder_group
Cl1 Cl Uiso 0.68225(9) 0.14390(3) 0.11433(4) 1.000 0.0390 . . . .
Cl2 Cl Uiso 0.37926(8) 0.23493(4) 0.15342(4) 1.000 0.0420 . . . .
O1 O Uiso 1.0650(2) 0.42080(10) 0.07090(10) 1.000 0.0360 . . . .
O2 O Uiso 0.8291(2) 0.44620(10) 0.01220(10) 1.000 0.0330 . . . .
C1 C Uiso 0.5661(3) 0.24250(10) 0.10650(10) 1.000 0.0310 . . . .
C2 C Uiso 0.6517(2) 0.33240(10) 0.10300(10) 1.000 0.0240 . . . .
C3 C Uiso 0.5709(3) 0.29190(10) 0.03640(10) 1.000 0.0320 . . . .
C4 C Uiso 0.8381(2) 0.33350(10) 0.10560(10) 1.000 0.0270 . . . .
C5 C Uiso 0.9084(2) 0.40640(10) 0.05780(10) 1.000 0.0250 . . . .
C6 C Uiso 0.5724(2) 0.41100(10) 0.13930(10) 1.000 0.0240 . . . .
C7 C Uiso 0.4722(3) 0.47020(10) 0.10090(10) 1.000 0.0280 . . . .
C8 C Uiso 0.4082(3) 0.5452(2) 0.13410(10) 1.000 0.0320 . . . .
C9 C Uiso 0.4395(3) 0.56190(10) 0.20670(10) 1.000 0.0330 . . . .
C10 C Uiso 0.5357(3) 0.5027(2) 0.24610(10) 1.000 0.0330 . . . .
C11 C Uiso 0.6028(3) 0.42760(10) 0.21270(10) 1.000 0.0290 . . . .

loop_
_atom_type_symbol
_atom_type_description
_atom_type_scat_dispersion_real
_atom_type_scat_dispersion_imag
_atom_type_scat_source
C C 0.0033 0.0016 ' International Tables Vol C Tables 4.2.6.8 and 6.1.1.4'
Cl Cl 0.1484 0.1585 ' International Tables Vol C Tables 4.2.6.8 and 6.1.1.4'
O O 0.0106 0.0060 ' International Tables Vol C Tables 4.2.6.8 and 6.1.1.4'

loop_
_geom_angle_atom_site_label_1
_geom_angle_atom_site_label_2
_geom_angle_atom_site_label_3
_geom_angle
_geom_angle_site_symmetry_1
_geom_angle_site_symmetry_2
_geom_angle_site_symmetry_3
_geom_angle_publ_flag
Cl1 C1 Cl2 111.79(10) . . . yes
Cl1 C1 C2 120.10(16) . . . yes
Cl1 C1 C3 118.28(15) . . . yes
Cl2 C1 C2 118.46(13) . . . yes
Cl2 C1 C3 118.90(17) . . . yes
C2 C1 C3 60.71(12) . . . no
C1 C2 C3 58.79(11) . . . no
C1 C2 C4 117.86(14) . . . no
C1 C2 C6 118.66(15) . . . no
C3 C2 C4 117.53(16) . . . no
C3 C2 C6 119.20(15) . . . no
C4 C2 C6 114.04(13) . . . no
C1 C3 C2 60.51(12) . . . no
C2 C4 C5 111.51(14) . . . no
O1 C5 O2 124.13(17) . . . yes
O1 C5 C4 112.15(15) . . . yes
O2 C5 C4 123.72(16) . . . yes
C2 C6 C7 121.49(16) . . . no
C2 C6 C11 119.71(15) . . . no
C7 C6 C11 118.78(15) . . . no
C6 C7 C8 120.72(17) . . . no
C7 C8 C9 120.4(2) . . . no
C8 C9 C10 119.6(2) . . . no
C9 C10 C11 120.30(17) . . . no
C6 C11 C10 120.14(17) . . . no

loop_
_geom_bond_atom_site_label_1
_geom_bond_atom_site_label_2
_geom_bond_distance
_geom_bond_site_symmetry_1
_geom_bond_site_symmetry_2
_geom_bond_publ_flag
Cl1 C1 1.7570(19) . . yes
Cl2 C1 1.751(2) . . yes
O1 C5 1.314(2) . . yes
O2 C5 1.215(2) . . yes
C1 C2 1.515(2) . . no
C1 C3 1.489(3) . . no
C2 C3 1.518(3) . . no
C2 C4 1.516(2) . . no
C2 C6 1.498(2) . . no
C4 C5 1.514(2) . . no
C6 C7 1.396(3) . . no
C6 C11 1.398(3) . . no
C7 C8 1.380(3) . . no
C8 C9 1.385(3) . . no
C9 C10 1.387(3) . . no
C10 C11 1.392(3) . . no

loop_
_geom_torsion_atom_site_label_1
_geom_torsion_atom_site_label_2
_geom_torsion_atom_site_label_3
_geom_torsion_atom_site_label_4
_geom_torsion
_geom_torsion_site_symmetry_1
_geom_torsion_site_symmetry_2
_geom_torsion_site_symmetry_3
_geom_torsion_site_symmetry_4
_geom_torsion_publ_flag
Cl1 C1 C2 C3 107.62(17) . . . . no
Cl1 C1 C2 C4 0.7(2) . . . . no
Cl1 C1 C2 C6 -143.79(14) . . . . no
Cl2 C1 C2 C3 -109.04(18) . . . . no
Cl2 C1 C2 C4 144.04(15) . . . . no
Cl2 C1 C2 C6 -0.4(2) . . . . no
C3 C1 C2 C4 -106.92(19) . . . . no
C3 C1 C2 C6 108.60(19) . . . . no
Cl1 C1 C3 C2 -110.56(18) . . . . no
Cl2 C1 C3 C2 108.33(14) . . . . no
C4 C2 C3 C1 107.47(17) . . . . no
C6 C2 C3 C1 -107.68(18) . . . . no
C1 C2 C4 C5 144.05(16) . . . . no
C3 C2 C4 C5 76.73(17) . . . . no
C6 C2 C4 C5 -69.89(19) . . . . no
C1 C2 C6 C7 -95.1(2) . . . . no
C1 C2 C6 C11 87.0(2) . . . . no
C3 C2 C6 C7 -26.8(2) . . . . no
C3 C2 C6 C11 155.21(17) . . . . no
C4 C2 C6 C7 119.17(19) . . . . no
C4 C2 C6 C11 -58.8(2) . . . . no
C2 C4 C5 O1 166.53(15) . . . . no
C2 C4 C5 O2 -14.1(2) . . . . no
C2 C6 C7 C8 -176.06(19) . . . . no
C11 C6 C7 C8 1.9(3) . . . . no
C2 C6 C11 C10 177.09(19) . . . . no
C7 C6 C11 C10 -0.9(3) . . . . no
C6 C7 C8 C9 -1.5(4) . . . . no
C7 C8 C9 C10 -0.1(4) . . . . no
C8 C9 C10 C11 1.0(4) . . . . no
C9 C10 C11 C6 -0.6(3) . . . . no
